data_4339052
loop_
_publ_author_name
'Gerken, Michael'
'Hazendonk, Paul'
'Iuga, Adriana'
'Nieboer, Jared'
'Tramsek, Melita'
'Goreshnik, Evgeny'
'Zemva, Boris'
'Zheng, Shaohui'
'Autschbach, Jochen'

_publ_section_title
;
 Solid-state NMR spectroscopic study of coordination compounds of XeF(2)
 with metal cations and the crystal structure of
 [Ba(XeF(2))(5)][AsF(6)](2).
;
_journal_issue 15
_journal_name_full 'Inorganic chemistry'
_journal_page_first 6069
_journal_page_last 6077
_journal_paper_doi 10.1021/ic700557m
_journal_volume 46
_journal_year 2007
_chemical_formula_moiety '5(F2 Xe), 2(As F6), Ba'
_chemical_formula_sum 'As2 Ba F22 Xe5'
_chemical_formula_weight 1361.68
_space_group_IT_number 69
_symmetry_cell_setting orthorhombic
_symmetry_space_group_name_Hall '-F 2 2'
_symmetry_space_group_name_H-M 'F m m m'
_atom_sites_solution_primary direct
_atom_sites_solution_secondary difmap
_audit_creation_date 2005-09-09T14:08:24-00:00
_audit_creation_method 'WinGX routine CIF_UPDATE'
_cell_angle_alpha 90.00
_cell_angle_beta 90.00
_cell_angle_gamma 90.00
_cell_formula_units_Z 4
_cell_length_a 11.6604(14)
_cell_length_b 13.658(2)
_cell_length_c 13.7802(17)
_cell_measurement_reflns_used 60
_cell_measurement_temperature 200
_cell_measurement_theta_max 28.6986
_cell_measurement_theta_min 2.7303
_cell_volume 2194.6(5)
_computing_cell_refinement 'CrystalClear (Rigaku Corporation, 1999)'
_computing_data_collection 'CrystalClear (Rigaku Corporation, 1999)'
_computing_data_reduction 'CrystalClear (Rigaku Corporation, 1999)'
_computing_publication_material 'teXsan for Windows version 1.06 (MSC, 1997-1999)'
_computing_structure_refinement 'SHELXL-97 (Sheldrick, 1997)'
_computing_structure_solution
;
        SIR92 (Altomare, et. al. 1994)
;
_diffrn_measured_fraction_theta_full 0.968
_diffrn_measured_fraction_theta_max 0.860
_diffrn_measurement_device
;
        Mercury CCD (2x2 bin mode)
;
_diffrn_measurement_method dtprofit.ref
_diffrn_radiation_type MoK\a
_diffrn_radiation_wavelength 0.71069
_diffrn_reflns_av_R_equivalents 0.0351
_diffrn_reflns_limit_h_max 7
_diffrn_reflns_limit_h_min -15
_diffrn_reflns_limit_k_max 17
_diffrn_reflns_limit_k_min -17
_diffrn_reflns_limit_l_max 17
_diffrn_reflns_limit_l_min -17
_diffrn_reflns_number 2007
_diffrn_reflns_theta_full 25.00
_diffrn_reflns_theta_max 28.89
_diffrn_reflns_theta_min 2.96
_exptl_absorpt_coefficient_mu 12.555
_exptl_absorpt_correction_T_max 0.621
_exptl_absorpt_correction_T_min 0.395
_exptl_absorpt_correction_type multi-scan
_exptl_absorpt_process_details 'Blessing R.H., 1995'
_exptl_crystal_colour Colorless
_exptl_crystal_density_diffrn 4.119
_exptl_crystal_density_method 'not measured'
_exptl_crystal_description Chunk
_exptl_crystal_F_000 2360
_exptl_crystal_size_max 0.1
_exptl_crystal_size_mid 0.06
_exptl_crystal_size_min 0.04
_refine_diff_density_max 1.298
_refine_diff_density_min -0.900
_refine_diff_density_rms 0.206
_refine_ls_extinction_coef 0.000083(18)
_refine_ls_extinction_expression Fc^*^=kFc[1+0.001xFc^2^\l^3^/sin(2\q)]^-1/4^
_refine_ls_extinction_method SHELXL
_refine_ls_goodness_of_fit_ref 0.922
_refine_ls_hydrogen_treatment undef
_refine_ls_matrix_type full
_refine_ls_number_parameters 51
_refine_ls_number_reflns 711
_refine_ls_number_restraints 0
_refine_ls_restrained_S_all 0.922
_refine_ls_R_factor_all 0.0614
_refine_ls_R_factor_gt 0.0350
_refine_ls_shift/su_max 0.000
_refine_ls_shift/su_mean 0.000
_refine_ls_structure_factor_coef Fsqd
_refine_ls_weighting_details 'calc w=1/[\s^2^(Fo^2^)+(0.0001P)^2^+0.0000P] where P=(Fo^2^+2Fc^2^)/3'
_refine_ls_weighting_scheme calc
_refine_ls_wR_factor_gt 0.0828
_refine_ls_wR_factor_ref 0.1011
_reflns_number_gt 377
_reflns_number_total 711
_reflns_threshold_expression I>2\s(I)
_cod_data_source_file ic700557m-file009.cif
_cod_data_source_block shelxl
_cod_depositor_comments
;
The following automatic conversions were performed:

'_exptl_absorpt_correction_type' value 'Multi-scan' changed to
'multi-scan' according to
/usr/data/users/saulius/automatic-downloads/retrospective/ACS/lib/dictionaries/cif_core.dic
dictionary named 'cif_core.dic' version 2.4.2 from 2011-04-26.

Automatic conversion script
Id: cif_fix_values 2281 2013-09-26 08:29:07Z andrius 
;
_cod_original_cell_volume 2194.5(5)
_cod_original_sg_symbol_H-M Fmmm
_cod_database_code 4339052

loop_
_symmetry_equiv_pos_as_xyz
'x, y, z'
'x, -y, -z'
'-x, y, -z'
'-x, -y, z'
'x, y+1/2, z+1/2'
'x, -y+1/2, -z+1/2'
'-x, y+1/2, -z+1/2'
'-x, -y+1/2, z+1/2'
'x+1/2, y, z+1/2'
'x+1/2, -y, -z+1/2'
'-x+1/2, y, -z+1/2'
'-x+1/2, -y, z+1/2'
'x+1/2, y+1/2, z'
'x+1/2, -y+1/2, -z'
'-x+1/2, y+1/2, -z'
'-x+1/2, -y+1/2, z'
'-x, -y, -z'
'-x, y, z'
'x, -y, z'
'x, y, -z'
'-x, -y+1/2, -z+1/2'
'-x, y+1/2, z+1/2'
'x, -y+1/2, z+1/2'
'x, y+1/2, -z+1/2'
'-x+1/2, -y, -z+1/2'
'-x+1/2, y, z+1/2'
'x+1/2, -y, z+1/2'
'x+1/2, y, -z+1/2'
'-x+1/2, -y+1/2, -z'
'-x+1/2, y+1/2, z'
'x+1/2, -y+1/2, z'
'x+1/2, y+1/2, -z'

loop_
_atom_site_label
_atom_site_type_symbol
_atom_site_fract_x
_atom_site_fract_y
_atom_site_fract_z
_atom_site_U_iso_or_equiv
_atom_site_adp_type
_atom_site_occupancy
_atom_site_symmetry_multiplicity
_atom_site_calc_flag
_atom_site_refinement_flags
Ba1 Ba 0.5000 0.5000 0.5000 0.0234(3) Uani 1 8 d S
Xe1 Xe 1.0000 0.5000 0.5000 0.0377(4) Uani 1 8 d S
Xe2 Xe 0.7500 0.2500 0.5000 0.0255(3) Uani 1 4 d S
Xe3 Xe 0.5000 0.7500 0.2500 0.0354(3) Uani 1 4 d S
As1 As 0.7500 0.5000 0.7500 0.0217(4) Uani 1 4 d S
F1 F 0.5000 0.6460(6) 0.0000 0.081(3) Uani 1 4 d S
F2 F 0.6905(4) 0.3877(4) 0.5000 0.0439(13) Uani 1 2 d S
F3 F 0.5000 0.6780(4) 0.3760(3) 0.0587(15) Uani 1 2 d S
F11 F 0.6305(3) 0.5000 0.6764(3) 0.0426(14) Uani 1 2 d S
F12 F 0.8115(3) 0.4147(4) 0.6785(2) 0.0874(18) Uani 1 1 d .

loop_
_atom_site_aniso_label
_atom_site_aniso_U_11
_atom_site_aniso_U_22
_atom_site_aniso_U_33
_atom_site_aniso_U_23
_atom_site_aniso_U_13
_atom_site_aniso_U_12
Ba1 0.0200(6) 0.0322(7) 0.0182(6) 0.000 0.000 0.000
Xe1 0.0270(7) 0.0363(8) 0.0499(8) 0.000 0.000 0.000
Xe2 0.0223(5) 0.0336(6) 0.0206(5) 0.000 0.000 0.0034(3)
Xe3 0.0257(6) 0.0407(6) 0.0397(7) -0.0080(4) 0.000 0.000
As1 0.0168(8) 0.0303(8) 0.0180(8) 0.000 -0.0030(4) 0.000
F1 0.053(5) 0.044(6) 0.146(8) 0.000 0.000 0.000
F2 0.049(3) 0.050(3) 0.033(3) 0.000 0.000 0.014(3)
F3 0.064(3) 0.061(4) 0.051(3) -0.005(3) 0.000 0.000
F11 0.029(2) 0.068(4) 0.031(2) 0.000 -0.0094(18) 0.000
F12 0.070(3) 0.134(5) 0.059(3) -0.051(3) -0.027(2) 0.050(3)

loop_
_geom_angle_atom_site_label_1
_geom_angle_atom_site_label_2
_geom_angle_atom_site_label_3
_geom_angle
_geom_angle_site_symmetry_1
_geom_angle_site_symmetry_3
_geom_angle_publ_flag
F2 Ba1 F2 180.0 18_655 2_566 y
F2 Ba1 F2 110.8(2) 18_655 . y
F2 Ba1 F2 69.2(2) 2_566 . y
F2 Ba1 F2 69.2(2) 18_655 17_666 ?
F2 Ba1 F2 110.8(2) 2_566 17_666 ?
F2 Ba1 F2 180.000(1) . 17_666 ?
F2 Ba1 F11 64.10(7) 18_655 17_666 y
F2 Ba1 F11 115.90(7) 2_566 17_666 y
F2 Ba1 F11 115.90(7) . 17_666 ?
F2 Ba1 F11 64.10(7) 17_666 17_666 ?
F2 Ba1 F11 115.90(7) 18_655 . ?
F2 Ba1 F11 64.10(7) 2_566 . ?
F2 Ba1 F11 64.10(7) . . ?
F2 Ba1 F11 115.90(7) 17_666 . ?
F11 Ba1 F11 180.0 17_666 . ?
F2 Ba1 F11 64.10(7) 18_655 18_655 ?
F2 Ba1 F11 115.90(7) 2_566 18_655 ?
F2 Ba1 F11 115.90(7) . 18_655 ?
F2 Ba1 F11 64.10(7) 17_666 18_655 ?
F11 Ba1 F11 115.90(16) 17_666 18_655 ?
F11 Ba1 F11 64.10(16) . 18_655 ?
F2 Ba1 F11 115.90(7) 18_655 2_566 ?
F2 Ba1 F11 64.10(7) 2_566 2_566 ?
F2 Ba1 F11 64.10(7) . 2_566 ?
F2 Ba1 F11 115.90(7) 17_666 2_566 ?
F11 Ba1 F11 64.10(16) 17_666 2_566 ?
F11 Ba1 F11 115.90(16) . 2_566 ?
F11 Ba1 F11 180.0 18_655 2_566 ?
F2 Ba1 F3 117.69(9) 18_655 3_656 y
F2 Ba1 F3 62.31(10) 2_566 3_656 y
F2 Ba1 F3 117.69(10) . 3_656 y
F2 Ba1 F3 62.31(10) 17_666 3_656 ?
F11 Ba1 F3 119.17(8) 17_666 3_656 y
F11 Ba1 F3 60.83(8) . 3_656 y
F11 Ba1 F3 60.83(8) 18_655 3_656 ?
F11 Ba1 F3 119.17(8) 2_566 3_656 ?
F2 Ba1 F3 62.31(9) 18_655 19_565 ?
F2 Ba1 F3 117.69(10) 2_566 19_565 ?
F2 Ba1 F3 62.31(9) . 19_565 ?
F2 Ba1 F3 117.69(10) 17_666 19_565 ?
F11 Ba1 F3 60.83(8) 17_666 19_565 y
F11 Ba1 F3 119.17(8) . 19_565 ?
F11 Ba1 F3 119.17(8) 18_655 19_565 ?
F11 Ba1 F3 60.83(8) 2_566 19_565 ?
F3 Ba1 F3 180.0 3_656 19_565 ?
F2 Ba1 F3 62.31(9) 18_655 17_666 ?
F2 Ba1 F3 117.69(10) 2_566 17_666 ?
F2 Ba1 F3 62.31(10) . 17_666 ?
F2 Ba1 F3 117.69(10) 17_666 17_666 ?
F11 Ba1 F3 119.17(8) 17_666 17_666 ?
F11 Ba1 F3 60.83(8) . 17_666 ?
F11 Ba1 F3 60.83(8) 18_655 17_666 ?
F11 Ba1 F3 119.17(8) 2_566 17_666 ?
F3 Ba1 F3 109.80(19) 3_656 17_666 ?
F3 Ba1 F3 70.20(19) 19_565 17_666 y
F2 Ba1 F3 117.69(9) 18_655 . ?
F2 Ba1 F3 62.31(9) 2_566 . ?
F2 Ba1 F3 117.69(10) . . ?
F2 Ba1 F3 62.31(10) 17_666 . ?
F11 Ba1 F3 60.83(8) 17_666 . ?
F11 Ba1 F3 119.17(8) . . ?
F11 Ba1 F3 119.17(8) 18_655 . ?
F11 Ba1 F3 60.83(8) 2_566 . ?
F3 Ba1 F3 70.20(19) 3_656 . y
F3 Ba1 F3 109.80(19) 19_565 . ?
F3 Ba1 F3 180.0 17_666 . ?
F1 Xe1 F1 180.000(1) 25_665 9 ?
F2 Xe2 F2 180.000(1) 29_656 . ?
F3 Xe3 F3 180.0 21_665 . ?
F12 As1 F12 180.00(18) . 25_666 ?
F12 As1 F12 87.4(3) . 19_565 y
F12 As1 F12 92.6(3) 25_666 19_565 y
F12 As1 F12 92.6(3) . 11_656 y
F12 As1 F12 87.4(3) 25_666 11_656 y
F12 As1 F12 180.0(2) 19_565 11_656 y
F12 As1 F11 89.97(15) . . y
F12 As1 F11 90.03(15) 25_666 . y
F12 As1 F11 89.97(15) 19_565 . ?
F12 As1 F11 90.03(15) 11_656 . ?
F12 As1 F11 90.03(15) . 25_666 ?
F12 As1 F11 89.97(15) 25_666 25_666 ?
F12 As1 F11 90.03(15) 19_565 25_666 ?
F12 As1 F11 89.97(15) 11_656 25_666 ?
F11 As1 F11 180.000(1) . 25_666 ?
Xe2 F2 Ba1 144.9(2) . . y
Xe3 F3 Ba1 154.6(2) . . y
As1 F11 Ba1 158.1(2) . . y

loop_
_geom_bond_atom_site_label_1
_geom_bond_atom_site_label_2
_geom_bond_distance
_geom_bond_site_symmetry_2
_geom_bond_publ_flag
Ba1 F2 2.700(5) 18_655 y
Ba1 F2 2.700(5) 2_566 y
Ba1 F2 2.700(5) . y
Ba1 F2 2.700(5) 17_666 y
Ba1 F11 2.868(4) 17_666 y
Ba1 F11 2.868(4) . y
Ba1 F11 2.868(4) 18_655 y
Ba1 F11 2.868(4) 2_566 y
Ba1 F3 2.973(6) 3_656 y
Ba1 F3 2.973(6) 19_565 y
Ba1 F3 2.973(6) 17_666 y
Ba1 F3 2.973(6) . y
Xe1 F1 1.994(8) 25_665 y
Xe1 F1 1.994(8) 9 y
Xe2 F2 2.005(5) 29_656 y
Xe2 F2 2.005(5) . y
Xe3 F3 1.995(5) 21_665 y
Xe3 F3 1.995(5) . y
As1 F12 1.686(4) . y
As1 F12 1.686(4) 25_666 y
As1 F12 1.686(4) 19_565 y
As1 F12 1.686(4) 11_656 y
As1 F11 1.724(4) . y
As1 F11 1.724(4) 25_666 y
F1 Xe1 1.994(8) 9_454 y
